data_7021047
loop_
_publ_author_name
'Bock, S\"oren'
'Eaves, Samantha G.'
'Parthey, Matthias'
'Kaupp, Martin'
'Le Guennic, Boris'
'Halet, Jean-Fran\,cois'
'Yufit, Dmitry S.'
'Howard, Judith A. K.'
'Low, Paul J.'

_publ_section_title
;
 The preparation, characterisation and electronic structures of
 2,4-pentadiynylnitrile (cyanobutadiynyl) complexes.
;
_journal_issue 12
_journal_name_full 'Dalton transactions (Cambridge, England : 2003)'
_journal_page_first 4240
_journal_page_last 4243
_journal_paper_doi 10.1039/c3dt33052d
_journal_volume 42
_journal_year 2013
_chemical_formula_moiety 'C41 H39 N P2 Ru'
_chemical_formula_sum 'C41 H39 N P2 Ru'
_chemical_formula_weight 708.74
_chemical_name_systematic
;
?
;
_space_group_crystal_system monoclinic
_space_group_IT_number 14
_space_group_name_Hall '-P 2yn'
_space_group_name_H-M_alt 'P 1 21/n 1'
_symmetry_space_group_name_Hall '-P 2yn'
_symmetry_space_group_name_H-M 'P 1 21/n 1'
_atom_sites_solution_hydrogens geom
_atom_sites_solution_primary direct
_atom_sites_solution_secondary difmap
_audit_creation_date 2012-05-17
_audit_creation_method
;
Olex2 1.2-beta
(compiled 2012.05.09 svn.r2324, GUI svn.r4230)
;
_cell_angle_alpha 90.00
_cell_angle_beta 108.363(10)
_cell_angle_gamma 90.00
_cell_formula_units_Z 4
_cell_length_a 10.2903(2)
_cell_length_b 22.7951(5)
_cell_length_c 14.8498(3)
_cell_measurement_reflns_used 6938
_cell_measurement_temperature 120
_cell_measurement_theta_max 30.84
_cell_measurement_theta_min 2.27
_cell_volume 3305.9(2)
_computing_cell_refinement 'SAINT v6.45A (Bruker, 2003)'
_computing_data_collection 'SMART v5.625 (Bruker, 2001)'
_computing_data_reduction 'SAINT v6.45A (Bruker, 2003)'
_computing_molecular_graphics
;
O. V. Dolomanov, L. J. Bourhis, R. J. Gildea, J. A. K. Howard and H. Puschmann,
OLEX2: a complete structure solution, refinement and analysis program.
J. Appl. Cryst. (2009). 42, 339-341.
;
_computing_publication_material
;
O. V. Dolomanov, L. J. Bourhis, R. J. Gildea, J. A. K. Howard and H. Puschmann,
OLEX2: a complete structure solution, refinement and analysis program.
J. Appl. Cryst. (2009). 42, 339-341.
;
_computing_structure_refinement
;
XL, G.M. Sheldrick, Acta Cryst.
(2008). A64, 112-122
;
_computing_structure_solution
;
XS, G.M. Sheldrick, Acta Cryst.
(2008). A64, 112-122
;
_diffrn_ambient_temperature 120
_diffrn_measured_fraction_theta_full 1.000
_diffrn_measured_fraction_theta_max 1.000
_diffrn_measurement_device_type 'CCD area detector'
_diffrn_measurement_method 'phi and omega scans'
_diffrn_radiation_monochromator graphite
_diffrn_radiation_type MoK\a
_diffrn_radiation_wavelength 0.71073
_diffrn_reflns_av_R_equivalents 0.0530
_diffrn_reflns_av_unetI/netI 0.0418
_diffrn_reflns_limit_h_max 13
_diffrn_reflns_limit_h_min -13
_diffrn_reflns_limit_k_max 30
_diffrn_reflns_limit_k_min -30
_diffrn_reflns_limit_l_max 19
_diffrn_reflns_limit_l_min -19
_diffrn_reflns_number 52188
_diffrn_reflns_theta_full 28.50
_diffrn_reflns_theta_max 28.50
_diffrn_reflns_theta_min 1.70
_diffrn_source 'fine-focus sealed tube'
_diffrn_source_current 10.0
_diffrn_source_power 0.3
_diffrn_source_target Mo
_diffrn_source_voltage 30.0
_exptl_absorpt_coefficient_mu 0.602
_exptl_absorpt_correction_T_max 0.9144
_exptl_absorpt_correction_T_min 0.4818
_exptl_absorpt_correction_type multi-scan
_exptl_absorpt_process_details
;
SADABS-2006/1 (Bruker,2006) was used for absorption correction.
R(int) was 0.0568 before and 0.0432 after correction.
The Ratio of minimum to maximum transmission is 0.5269.
The \l/2 correction factor is 0.0015.
;
_exptl_crystal_colour 'clear light brown'
_exptl_crystal_colour_lustre clear
_exptl_crystal_colour_modifier light
_exptl_crystal_colour_primary brown
_exptl_crystal_density_diffrn 1.424
_exptl_crystal_density_method 'not measured'
_exptl_crystal_description prism
_exptl_crystal_F_000 1464
_exptl_crystal_size_max 0.12
_exptl_crystal_size_mid 0.12
_exptl_crystal_size_min 0.12
_refine_diff_density_max 1.594
_refine_diff_density_min -1.040
_refine_diff_density_rms 0.098
_refine_ls_extinction_method none
_refine_ls_goodness_of_fit_ref 1.082
_refine_ls_hydrogen_treatment constr
_refine_ls_matrix_type full
_refine_ls_number_parameters 411
_refine_ls_number_reflns 8382
_refine_ls_number_restraints 0
_refine_ls_restrained_S_all 1.082
_refine_ls_R_factor_all 0.0545
_refine_ls_R_factor_gt 0.0421
_refine_ls_shift/su_max 0.003
_refine_ls_shift/su_mean 0.000
_refine_ls_structure_factor_coef Fsqd
_refine_ls_weighting_details 'calc w=1/[\s^2^(Fo^2^)+(0.0350P)^2^+6.2000P] where P=(Fo^2^+2Fc^2^)/3'
_refine_ls_weighting_scheme calc
_refine_ls_wR_factor_gt 0.0980
_refine_ls_wR_factor_ref 0.1075
_reflns_number_gt 6925
_reflns_number_total 8382
_reflns_threshold_expression >2sigma(I)
_cod_data_source_file c3dt33052d.txt
_cod_data_source_block 4B_12srv108
_cod_depositor_comments
;
The following automatic conversions were performed:

'_diffrn_source_target' value 'MO' changed to 'Mo' according to
/home/saulius/struct/CIF-dictionaries/cif_core.dic dictionary named
'cif_core.dic' version 2.4.2 from 2011-04-26.

Automatic conversion script
Id: cif_fix_values 1891 2012-01-12 08:04:46Z andrius 
;
_cod_original_cell_volume 3305.92(18)
_cod_database_code 7021047

loop_
_space_group_symop_id
_space_group_symop_operation_xyz
1 'x, y, z'
2 '-x+1/2, y+1/2, -z+1/2'
3 '-x, -y, -z'
4 'x-1/2, -y-1/2, z-1/2'

loop_
_atom_site_label
_atom_site_type_symbol
_atom_site_fract_x
_atom_site_fract_y
_atom_site_fract_z
_atom_site_U_iso_or_equiv
_atom_site_adp_type
_atom_site_occupancy
_atom_site_symmetry_multiplicity
_atom_site_calc_flag
_atom_site_refinement_flags
Ru1 Ru 0.13323(2) 0.604089(9) 0.273008(14) 0.01721(7) Uani 1 1 d .
P1 P -0.01878(7) 0.62967(3) 0.12904(5) 0.01886(13) Uani 1 1 d .
P2 P 0.03155(7) 0.51520(3) 0.23782(5) 0.01882(13) Uani 1 1 d .
N1 N 0.5902(4) 0.6050(2) -0.0812(2) 0.0763(15) Uani 1 1 d .
C1 C 0.2516(3) 0.57816(11) 0.19928(19) 0.0227(5) Uani 1 1 d .
C2 C 0.3275(3) 0.56738(13) 0.1525(2) 0.0283(6) Uani 1 1 d .
C3 C 0.4027(4) 0.56861(16) 0.0916(2) 0.0385(7) Uani 1 1 d .
C4 C 0.4682(4) 0.5715(2) 0.0378(3) 0.0522(10) Uani 1 1 d .
C5 C 0.5314(4) 0.5885(2) -0.0298(3) 0.0587(11) Uani 1 1 d .
C6 C 0.3080(3) 0.65595(12) 0.36958(18) 0.0222(5) Uani 1 1 d .
C7 C 0.2881(3) 0.60335(12) 0.41677(18) 0.0212(5) Uani 1 1 d .
C8 C 0.1553(3) 0.60707(11) 0.42895(17) 0.0208(5) Uani 1 1 d .
C9 C 0.0922(3) 0.66063(12) 0.38747(18) 0.0223(5) Uani 1 1 d .
C10 C 0.1879(3) 0.69086(12) 0.35056(18) 0.0225(5) Uani 1 1 d .
C11 C 0.4377(3) 0.67210(14) 0.3504(2) 0.0303(6) Uani 1 1 d .
H11A H 0.4713 0.6388 0.3250 0.045 Uiso 1 1 calc R
H11B H 0.5049 0.6842 0.4085 0.045 Uiso 1 1 calc R
H11C H 0.4201 0.7037 0.3055 0.045 Uiso 1 1 calc R
C12 C 0.3920(3) 0.55620(13) 0.4552(2) 0.0297(6) Uani 1 1 d .
H12A H 0.3461 0.5199 0.4580 0.044 Uiso 1 1 calc R
H12B H 0.4490 0.5668 0.5177 0.044 Uiso 1 1 calc R
H12C H 0.4476 0.5516 0.4145 0.044 Uiso 1 1 calc R
C13 C 0.1037(3) 0.56529(14) 0.4870(2) 0.0299(6) Uani 1 1 d .
H13A H 0.0055 0.5672 0.4678 0.045 Uiso 1 1 calc R
H13B H 0.1406 0.5756 0.5528 0.045 Uiso 1 1 calc R
H13C H 0.1316 0.5262 0.4777 0.045 Uiso 1 1 calc R
C14 C -0.0361(3) 0.68791(14) 0.3953(2) 0.0313(6) Uani 1 1 d .
H14A H -0.0899 0.7027 0.3344 0.047 Uiso 1 1 calc R
H14B H -0.0129 0.7196 0.4402 0.047 Uiso 1 1 calc R
H14C H -0.0879 0.6590 0.4163 0.047 Uiso 1 1 calc R
C15 C 0.1695(3) 0.75236(12) 0.3135(2) 0.0308(6) Uani 1 1 d .
H15A H 0.2330 0.7599 0.2794 0.046 Uiso 1 1 calc R
H15B H 0.1861 0.7793 0.3656 0.046 Uiso 1 1 calc R
H15C H 0.0776 0.7573 0.2718 0.046 Uiso 1 1 calc R
C16 C -0.1148(3) 0.56367(12) 0.07150(18) 0.0221(5) Uani 1 1 d .
H16A H -0.2006 0.5612 0.0855 0.026 Uiso 1 1 calc R
H16B H -0.1355 0.5665 0.0032 0.026 Uiso 1 1 calc R
C17 C -0.0293(3) 0.50856(12) 0.10802(18) 0.0225(5) Uani 1 1 d .
H17A H 0.0474 0.5065 0.0834 0.027 Uiso 1 1 calc R
H17B H -0.0847 0.4736 0.0888 0.027 Uiso 1 1 calc R
C21 C -0.1513(3) 0.68410(12) 0.12595(18) 0.0225(5) Uani 1 1 d .
C22 C -0.2654(3) 0.66916(14) 0.1541(2) 0.0285(6) Uani 1 1 d .
H22 H -0.2787 0.6304 0.1687 0.034 Uiso 1 1 calc R
C23 C -0.3583(3) 0.71208(15) 0.1603(2) 0.0343(7) Uani 1 1 d .
H23 H -0.4343 0.7017 0.1778 0.041 Uiso 1 1 calc R
C24 C -0.3383(3) 0.77018(15) 0.1404(2) 0.0365(7) Uani 1 1 d .
H24 H -0.3993 0.7989 0.1464 0.044 Uiso 1 1 calc R
C25 C -0.2272(3) 0.78543(14) 0.1115(2) 0.0338(7) Uani 1 1 d .
H25 H -0.2145 0.8243 0.0972 0.041 Uiso 1 1 calc R
C26 C -0.1351(3) 0.74282(12) 0.1040(2) 0.0268(6) Uani 1 1 d .
H26 H -0.0613 0.7534 0.0840 0.032 Uiso 1 1 calc R
C31 C 0.0518(3) 0.65978(11) 0.03917(18) 0.0212(5) Uani 1 1 d .
C32 C -0.0194(3) 0.65602(12) -0.05769(19) 0.0249(5) Uani 1 1 d .
H32 H -0.1064 0.6394 -0.0777 0.030 Uiso 1 1 calc R
C33 C 0.0379(3) 0.67682(13) -0.1245(2) 0.0298(6) Uani 1 1 d .
H33 H -0.0095 0.6733 -0.1888 0.036 Uiso 1 1 calc R
C34 C 0.1662(3) 0.70294(13) -0.0951(2) 0.0312(6) Uani 1 1 d .
H34 H 0.2051 0.7166 -0.1398 0.037 Uiso 1 1 calc R
C35 C 0.2363(3) 0.70873(14) 0.0007(2) 0.0311(6) Uani 1 1 d .
H35 H 0.3213 0.7271 0.0204 0.037 Uiso 1 1 calc R
C36 C 0.1797(3) 0.68701(12) 0.0677(2) 0.0266(6) Uani 1 1 d .
H36 H 0.2275 0.6907 0.1320 0.032 Uiso 1 1 calc R
C41 C -0.1268(3) 0.49919(12) 0.26419(18) 0.0214(5) Uani 1 1 d .
C42 C -0.1943(3) 0.44534(13) 0.2395(2) 0.0282(6) Uani 1 1 d .
H42 H -0.1541 0.4157 0.2144 0.034 Uiso 1 1 calc R
C43 C -0.3203(3) 0.43597(14) 0.2522(2) 0.0331(7) Uani 1 1 d .
H43 H -0.3644 0.4001 0.2353 0.040 Uiso 1 1 calc R
C44 C -0.3808(3) 0.47967(15) 0.2898(2) 0.0339(7) Uani 1 1 d .
H44 H -0.4654 0.4732 0.2983 0.041 Uiso 1 1 calc R
C45 C -0.3151(3) 0.53314(14) 0.3148(2) 0.0298(6) Uani 1 1 d .
H45 H -0.3555 0.5626 0.3403 0.036 Uiso 1 1 calc R
C46 C -0.1886(3) 0.54268(12) 0.30178(19) 0.0233(5) Uani 1 1 d .
H46 H -0.1451 0.5786 0.3185 0.028 Uiso 1 1 calc R
C51 C 0.1368(3) 0.45077(11) 0.28350(18) 0.0202(5) Uani 1 1 d .
C52 C 0.2383(3) 0.43305(11) 0.24495(19) 0.0217(5) Uani 1 1 d .
H52 H 0.2486 0.4527 0.1928 0.026 Uiso 1 1 calc R
C53 C 0.3235(3) 0.38636(12) 0.2841(2) 0.0254(6) Uani 1 1 d .
H53 H 0.3896 0.3745 0.2572 0.031 Uiso 1 1 calc R
C54 C 0.3112(3) 0.35699(13) 0.3630(2) 0.0291(6) Uani 1 1 d .
H54 H 0.3689 0.3257 0.3891 0.035 Uiso 1 1 calc R
C55 C 0.2129(3) 0.37450(14) 0.4025(2) 0.0327(6) Uani 1 1 d .
H55 H 0.2050 0.3554 0.4558 0.039 Uiso 1 1 calc R
C56 C 0.1252(3) 0.42089(13) 0.3624(2) 0.0277(6) Uani 1 1 d .
H56 H 0.0581 0.4320 0.3888 0.033 Uiso 1 1 calc R

loop_
_atom_site_aniso_label
_atom_site_aniso_U_11
_atom_site_aniso_U_22
_atom_site_aniso_U_33
_atom_site_aniso_U_23
_atom_site_aniso_U_13
_atom_site_aniso_U_12
Ru1 0.01864(11) 0.01758(11) 0.01677(11) 0.00091(7) 0.00753(8) 0.00082(7)
P1 0.0209(3) 0.0191(3) 0.0173(3) 0.0009(2) 0.0071(2) 0.0012(2)
P2 0.0220(3) 0.0184(3) 0.0183(3) 0.0000(2) 0.0094(2) 0.0003(2)
N1 0.0342(17) 0.166(5) 0.0285(16) 0.010(2) 0.0102(14) -0.016(2)
C1 0.0271(13) 0.0181(12) 0.0227(12) 0.0027(10) 0.0074(10) -0.0021(10)
C2 0.0276(14) 0.0272(14) 0.0323(15) -0.0006(11) 0.0127(12) -0.0004(11)
C3 0.0375(17) 0.0428(19) 0.0405(18) -0.0080(14) 0.0199(15) -0.0059(14)
C4 0.044(2) 0.070(3) 0.055(2) -0.023(2) 0.0346(19) -0.0158(19)
C5 0.042(2) 0.090(3) 0.043(2) -0.003(2) 0.0110(18) 0.002(2)
C6 0.0223(12) 0.0241(13) 0.0201(12) 0.0008(10) 0.0065(10) -0.0014(10)
C7 0.0193(12) 0.0287(13) 0.0158(11) 0.0007(10) 0.0058(9) -0.0012(10)
C8 0.0234(12) 0.0247(13) 0.0139(11) -0.0023(9) 0.0054(9) -0.0007(10)
C9 0.0226(12) 0.0256(13) 0.0180(12) -0.0041(10) 0.0054(10) 0.0019(10)
C10 0.0251(13) 0.0201(12) 0.0204(12) -0.0007(10) 0.0043(10) 0.0000(10)
C11 0.0270(14) 0.0310(15) 0.0337(15) 0.0018(12) 0.0109(12) -0.0065(11)
C12 0.0267(14) 0.0264(14) 0.0327(15) 0.0058(12) 0.0047(12) 0.0043(11)
C13 0.0311(15) 0.0381(16) 0.0213(13) 0.0038(11) 0.0096(11) -0.0047(12)
C14 0.0262(14) 0.0387(16) 0.0279(14) -0.0102(12) 0.0068(11) 0.0061(12)
C15 0.0372(16) 0.0195(13) 0.0313(15) -0.0007(11) 0.0044(13) 0.0013(11)
C16 0.0224(12) 0.0241(13) 0.0177(12) -0.0012(10) 0.0035(10) -0.0013(10)
C17 0.0295(14) 0.0214(12) 0.0183(12) -0.0024(10) 0.0098(10) -0.0014(10)
C21 0.0230(12) 0.0259(13) 0.0176(12) -0.0013(10) 0.0051(10) 0.0041(10)
C22 0.0273(14) 0.0335(15) 0.0261(14) 0.0035(12) 0.0102(11) 0.0064(12)
C23 0.0274(15) 0.0485(19) 0.0282(15) 0.0030(13) 0.0105(12) 0.0088(13)
C24 0.0392(17) 0.0419(18) 0.0262(14) 0.0001(13) 0.0073(13) 0.0210(14)
C25 0.0427(18) 0.0262(14) 0.0291(15) 0.0013(12) 0.0065(13) 0.0096(13)
C26 0.0289(14) 0.0258(14) 0.0238(13) 0.0014(11) 0.0057(11) 0.0034(11)
C31 0.0261(13) 0.0206(12) 0.0192(12) 0.0024(9) 0.0103(10) 0.0037(10)
C32 0.0291(14) 0.0239(13) 0.0213(13) -0.0010(10) 0.0072(11) 0.0013(11)
C33 0.0434(17) 0.0280(14) 0.0190(13) 0.0031(11) 0.0114(12) 0.0048(12)
C34 0.0381(16) 0.0323(15) 0.0296(15) 0.0086(12) 0.0197(13) 0.0048(12)
C35 0.0292(15) 0.0336(15) 0.0327(15) 0.0091(12) 0.0132(12) -0.0021(12)
C36 0.0308(14) 0.0260(13) 0.0233(13) 0.0038(11) 0.0090(11) -0.0009(11)
C41 0.0221(12) 0.0237(12) 0.0191(12) 0.0028(10) 0.0075(10) -0.0001(10)
C42 0.0313(15) 0.0256(14) 0.0292(14) -0.0021(11) 0.0118(12) -0.0031(11)
C43 0.0290(15) 0.0335(16) 0.0355(16) 0.0001(13) 0.0083(13) -0.0110(12)
C44 0.0203(13) 0.0427(18) 0.0392(17) 0.0074(14) 0.0100(12) -0.0037(12)
C45 0.0236(13) 0.0337(15) 0.0348(15) 0.0047(12) 0.0132(12) 0.0062(11)
C46 0.0229(13) 0.0241(13) 0.0231(12) 0.0008(10) 0.0078(10) -0.0008(10)
C51 0.0238(12) 0.0174(11) 0.0213(12) -0.0002(9) 0.0097(10) 0.0002(9)
C52 0.0234(12) 0.0204(12) 0.0231(12) -0.0020(10) 0.0101(10) -0.0036(10)
C53 0.0248(13) 0.0227(13) 0.0313(14) -0.0048(11) 0.0122(11) -0.0006(10)
C54 0.0312(15) 0.0245(14) 0.0301(14) 0.0024(11) 0.0075(12) 0.0051(11)
C55 0.0442(18) 0.0292(15) 0.0270(14) 0.0082(12) 0.0147(13) 0.0069(13)
C56 0.0329(15) 0.0283(14) 0.0269(14) 0.0028(11) 0.0163(12) 0.0064(12)

loop_
_atom_type_symbol
_atom_type_description
_atom_type_scat_dispersion_real
_atom_type_scat_dispersion_imag
_atom_type_scat_source
C C 0.0033 0.0016 'International Tables Vol C Tables 4.2.6.8 and 6.1.1.4'
H H 0.0000 0.0000 'International Tables Vol C Tables 4.2.6.8 and 6.1.1.4'
N N 0.0061 0.0033 'International Tables Vol C Tables 4.2.6.8 and 6.1.1.4'
P P 0.1023 0.0942 'International Tables Vol C Tables 4.2.6.8 and 6.1.1.4'
Ru Ru -1.2594 0.8363 'International Tables Vol C Tables 4.2.6.8 and 6.1.1.4'

loop_
_geom_angle_atom_site_label_1
_geom_angle_atom_site_label_2
_geom_angle_atom_site_label_3
_geom_angle
P2 Ru1 P1 83.25(3)
P2 Ru1 C9 119.87(7)
P2 Ru1 C10 156.90(7)
C1 Ru1 P1 85.28(8)
C1 Ru1 P2 85.69(8)
C1 Ru1 C6 90.10(10)
C1 Ru1 C7 98.62(10)
C1 Ru1 C8 134.47(10)
C1 Ru1 C9 151.46(10)
C1 Ru1 C10 116.51(10)
C6 Ru1 P1 129.38(7)
C6 Ru1 P2 146.67(7)
C6 Ru1 C8 61.85(10)
C6 Ru1 C9 61.68(10)
C6 Ru1 C10 36.66(9)
C7 Ru1 P1 165.67(7)
C7 Ru1 P2 110.71(7)
C7 Ru1 C6 37.42(9)
C7 Ru1 C8 37.37(9)
C7 Ru1 C9 62.16(9)
C7 Ru1 C10 62.06(10)
C8 Ru1 P1 140.22(7)
C8 Ru1 P2 98.83(7)
C8 Ru1 C9 36.74(9)
C8 Ru1 C10 61.57(9)
C9 Ru1 P1 108.66(7)
C10 Ru1 P1 103.83(7)
C10 Ru1 C9 37.05(10)
C16 P1 Ru1 109.36(9)
C21 P1 Ru1 118.64(9)
C21 P1 C16 104.67(12)
C21 P1 C31 100.93(12)
C31 P1 Ru1 117.52(9)
C31 P1 C16 104.07(12)
C17 P2 Ru1 107.22(9)
C41 P2 Ru1 120.49(9)
C41 P2 C17 100.15(12)
C51 P2 Ru1 117.22(9)
C51 P2 C17 106.87(12)
C51 P2 C41 102.97(12)
C2 C1 Ru1 174.1(2)
C1 C2 C3 166.1(3)
C4 C3 C2 178.1(4)
C3 C4 C5 166.1(5)
N1 C5 C4 175.4(5)
C7 C6 Ru1 70.35(15)
C7 C6 C11 124.9(2)
C10 C6 Ru1 72.37(15)
C10 C6 C7 108.4(2)
C10 C6 C11 126.6(3)
C11 C6 Ru1 126.15(19)
C6 C7 Ru1 72.23(15)
C6 C7 C8 107.5(2)
C6 C7 C12 126.2(2)
C8 C7 Ru1 72.45(14)
C8 C7 C12 126.0(2)
C12 C7 Ru1 125.51(19)
C7 C8 Ru1 70.18(14)
C7 C8 C13 124.2(2)
C9 C8 Ru1 72.42(14)
C9 C8 C7 108.5(2)
C9 C8 C13 126.8(3)
C13 C8 Ru1 129.46(19)
C8 C9 Ru1 70.85(14)
C8 C9 C10 107.5(2)
C8 C9 C14 127.9(3)
C10 C9 Ru1 71.19(15)
C10 C9 C14 123.7(3)
C14 C9 Ru1 131.98(19)
C6 C10 Ru1 70.97(15)
C6 C10 C9 108.2(2)
C6 C10 C15 126.8(3)
C9 C10 Ru1 71.76(15)
C9 C10 C15 124.3(3)
C15 C10 Ru1 130.37(19)
C6 C11 H11A 109.5
C6 C11 H11B 109.5
C6 C11 H11C 109.5
H11A C11 H11B 109.5
H11A C11 H11C 109.5
H11B C11 H11C 109.5
C7 C12 H12A 109.5
C7 C12 H12B 109.5
C7 C12 H12C 109.5
H12A C12 H12B 109.5
H12A C12 H12C 109.5
H12B C12 H12C 109.5
C8 C13 H13A 109.5
C8 C13 H13B 109.5
C8 C13 H13C 109.5
H13A C13 H13B 109.5
H13A C13 H13C 109.5
H13B C13 H13C 109.5
C9 C14 H14A 109.5
C9 C14 H14B 109.5
C9 C14 H14C 109.5
H14A C14 H14B 109.5
H14A C14 H14C 109.5
H14B C14 H14C 109.5
C10 C15 H15A 109.5
C10 C15 H15B 109.5
C10 C15 H15C 109.5
H15A C15 H15B 109.5
H15A C15 H15C 109.5
H15B C15 H15C 109.5
P1 C16 H16A 109.7
P1 C16 H16B 109.7
H16A C16 H16B 108.2
C17 C16 P1 109.81(18)
C17 C16 H16A 109.7
C17 C16 H16B 109.7
P2 C17 H17A 110.6
P2 C17 H17B 110.6
C16 C17 P2 105.78(17)
C16 C17 H17A 110.6
C16 C17 H17B 110.6
H17A C17 H17B 108.7
C22 C21 P1 120.8(2)
C26 C21 P1 120.7(2)
C26 C21 C22 118.2(3)
C21 C22 H22 119.9
C23 C22 C21 120.3(3)
C23 C22 H22 119.9
C22 C23 H23 119.8
C24 C23 C22 120.5(3)
C24 C23 H23 119.8
C23 C24 H24 120.1
C25 C24 C23 119.9(3)
C25 C24 H24 120.1
C24 C25 H25 120.0
C24 C25 C26 120.1(3)
C26 C25 H25 120.0
C21 C26 H26 119.5
C25 C26 C21 121.1(3)
C25 C26 H26 119.5
C32 C31 P1 121.7(2)
C36 C31 P1 119.7(2)
C36 C31 C32 118.6(2)
C31 C32 H32 119.6
C33 C32 C31 120.8(3)
C33 C32 H32 119.6
C32 C33 H33 120.0
C34 C33 C32 119.9(3)
C34 C33 H33 120.0
C33 C34 H34 120.0
C35 C34 C33 120.0(3)
C35 C34 H34 120.0
C34 C35 H35 120.0
C34 C35 C36 120.0(3)
C36 C35 H35 120.0
C31 C36 H36 119.7
C35 C36 C31 120.5(3)
C35 C36 H36 119.7
C42 C41 P2 121.4(2)
C46 C41 P2 119.8(2)
C46 C41 C42 118.6(3)
C41 C42 H42 119.7
C43 C42 C41 120.5(3)
C43 C42 H42 119.7
C42 C43 H43 119.9
C44 C43 C42 120.3(3)
C44 C43 H43 119.9
C43 C44 H44 120.0
C43 C44 C45 119.9(3)
C45 C44 H44 120.1
C44 C45 H45 120.1
C44 C45 C46 119.9(3)
C46 C45 H45 120.1
C41 C46 C45 120.8(3)
C41 C46 H46 119.6
C45 C46 H46 119.6
C52 C51 P2 120.8(2)
C56 C51 P2 120.6(2)
C56 C51 C52 118.4(2)
C51 C52 H52 119.8
C53 C52 C51 120.4(2)
C53 C52 H52 119.8
C52 C53 H53 119.7
C52 C53 C54 120.7(3)
C54 C53 H53 119.7
C53 C54 H54 120.2
C55 C54 C53 119.5(3)
C55 C54 H54 120.2
C54 C55 H55 120.0
C54 C55 C56 120.1(3)
C56 C55 H55 120.0
C51 C56 C55 120.9(3)
C51 C56 H56 119.5
C55 C56 H56 119.5

loop_
_geom_bond_atom_site_label_1
_geom_bond_atom_site_label_2
_geom_bond_distance
Ru1 P1 2.2914(7)
Ru1 P2 2.2647(7)
Ru1 C1 1.968(3)
Ru1 C6 2.250(3)
Ru1 C7 2.226(3)
Ru1 C8 2.256(2)
Ru1 C9 2.276(3)
Ru1 C10 2.269(3)
P1 C16 1.854(3)
P1 C21 1.834(3)
P1 C31 1.841(3)
P2 C17 1.836(3)
P2 C41 1.829(3)
P2 C51 1.824(3)
N1 C5 1.176(5)
C1 C2 1.223(4)
C2 C3 1.364(4)
C3 C4 1.198(5)
C4 C5 1.411(6)
C6 C7 1.436(4)
C6 C10 1.421(4)
C6 C11 1.495(4)
C7 C8 1.436(4)
C7 C12 1.497(4)
C8 C9 1.428(4)
C8 C13 1.490(4)
C9 C10 1.444(4)
C9 C14 1.497(4)
C10 C15 1.496(4)
C11 H11A 0.9600
C11 H11B 0.9600
C11 H11C 0.9600
C12 H12A 0.9600
C12 H12B 0.9600
C12 H12C 0.9600
C13 H13A 0.9600
C13 H13B 0.9600
C13 H13C 0.9600
C14 H14A 0.9600
C14 H14B 0.9600
C14 H14C 0.9600
C15 H15A 0.9600
C15 H15B 0.9600
C15 H15C 0.9600
C16 H16A 0.9700
C16 H16B 0.9700
C16 C17 1.532(4)
C17 H17A 0.9700
C17 H17B 0.9700
C21 C22 1.407(4)
C21 C26 1.400(4)
C22 H22 0.9300
C22 C23 1.391(4)
C23 H23 0.9300
C23 C24 1.386(5)
C24 H24 0.9300
C24 C25 1.385(5)
C25 H25 0.9300
C25 C26 1.386(4)
C26 H26 0.9300
C31 C32 1.396(4)
C31 C36 1.395(4)
C32 H32 0.9300
C32 C33 1.388(4)
C33 H33 0.9300
C33 C34 1.387(5)
C34 H34 0.9300
C34 C35 1.384(4)
C35 H35 0.9300
C35 C36 1.393(4)
C36 H36 0.9300
C41 C42 1.401(4)
C41 C46 1.387(4)
C42 H42 0.9300
C42 C43 1.384(4)
C43 H43 0.9300
C43 C44 1.383(5)
C44 H44 0.9300
C44 C45 1.386(4)
C45 H45 0.9300
C45 C46 1.392(4)
C46 H46 0.9300
C51 C52 1.399(4)
C51 C56 1.393(4)
C52 H52 0.9300
C52 C53 1.385(4)
C53 H53 0.9300
C53 C54 1.391(4)
C54 H54 0.9300
C54 C55 1.378(4)
C55 H55 0.9300
C55 C56 1.396(4)
C56 H56 0.9300
